data_7013277
loop_
_publ_author_name
'Masuda, Jason D.'
'Wei, Pingrong'
'Stephan, Douglas W.'

_publ_section_title
;
 Nickel and palladium phosphinimine-imine ligand complexes
;
_journal_issue 18
_journal_name_full 'Dalton Transactions'
_journal_page_first 3500
_journal_paper_doi 10.1039/b306110h
_journal_year 2003
_chemical_formula_sum 'C43 H55 Li N2 O P'
_chemical_formula_weight 653.80
_space_group_IT_number 14
_symmetry_cell_setting monoclinic
_symmetry_space_group_name_Hall '-P 2yn'
_symmetry_space_group_name_H-M 'P 1 21/n 1'
_atom_sites_solution_hydrogens geom
_atom_sites_solution_primary direct
_atom_sites_solution_secondary difmap
_audit_creation_method SHELXL-97
_cell_angle_alpha 90.00
_cell_angle_beta 98.359(13)
_cell_angle_gamma 90.00
_cell_formula_units_Z 4
_cell_length_a 10.687(7)
_cell_length_b 19.406(12)
_cell_length_c 19.757(12)
_cell_measurement_temperature 293(2)
_cell_measurement_theta_max 50.0
_cell_measurement_theta_min 2.0
_cell_volume 4054(4)
_computing_structure_refinement 'SHELXL-97 (Sheldrick, 1997)'
_computing_structure_solution 'SHELXS-97 (Sheldrick, 1990)'
_diffrn_ambient_temperature 293(2)
_diffrn_measured_fraction_theta_full 0.986
_diffrn_measured_fraction_theta_max 0.986
_diffrn_radiation_monochromator graphite
_diffrn_radiation_source 'fine-focus sealed tube'
_diffrn_radiation_type MoK\a
_diffrn_radiation_wavelength 0.71073
_diffrn_reflns_av_R_equivalents 0.0415
_diffrn_reflns_av_sigmaI/netI 0.0850
_diffrn_reflns_limit_h_max 11
_diffrn_reflns_limit_h_min -11
_diffrn_reflns_limit_k_max 21
_diffrn_reflns_limit_k_min -21
_diffrn_reflns_limit_l_max 16
_diffrn_reflns_limit_l_min -21
_diffrn_reflns_number 17063
_diffrn_reflns_theta_full 23.33
_diffrn_reflns_theta_max 23.33
_diffrn_reflns_theta_min 2.05
_exptl_absorpt_coefficient_mu 0.100
_exptl_absorpt_correction_T_max 0.488950
_exptl_absorpt_correction_T_min 0.310565
_exptl_absorpt_correction_type sadabs
_exptl_crystal_density_diffrn 1.071
_exptl_crystal_density_method 'not measured'
_exptl_crystal_F_000 1412
_exptl_crystal_size_max 0.27
_exptl_crystal_size_mid 0.25
_exptl_crystal_size_min 0.23
_refine_diff_density_max 0.225
_refine_diff_density_min -0.232
_refine_diff_density_rms 0.033
_refine_ls_extinction_method none
_refine_ls_goodness_of_fit_ref 1.012
_refine_ls_hydrogen_treatment mixed
_refine_ls_matrix_type full
_refine_ls_number_parameters 433
_refine_ls_number_reflns 5785
_refine_ls_number_restraints 0
_refine_ls_restrained_S_all 1.012
_refine_ls_R_factor_all 0.1125
_refine_ls_R_factor_gt 0.0498
_refine_ls_shift/su_max 0.002
_refine_ls_shift/su_mean 0.000
_refine_ls_structure_factor_coef Fsqd
_refine_ls_weighting_details 'calc w=1/[\s^2^(Fo^2^)+(0.0471P)^2^+0.0000P] where P=(Fo^2^+2Fc^2^)/3'
_refine_ls_weighting_scheme calc
_refine_ls_wR_factor_gt 0.1085
_refine_ls_wR_factor_ref 0.1176
_reflns_number_gt 2723
_reflns_number_total 5785
_reflns_threshold_expression >2sigma(I)
_cod_data_source_file b306110h.txt
_cod_data_source_block '[Li(THF)][(C6H3i-Pr2)NC(Me)CHPPh2(NC6H3i-Pr2)]'
_cod_original_sg_symbol_H-M P2(1)/n
_cod_database_code 7013277

loop_
_symmetry_equiv_pos_as_xyz
'x, y, z'
'-x+1/2, y+1/2, -z+1/2'
'-x, -y, -z'
'x-1/2, -y-1/2, z-1/2'

loop_
_atom_site_label
_atom_site_type_symbol
_atom_site_fract_x
_atom_site_fract_y
_atom_site_fract_z
_atom_site_U_iso_or_equiv
_atom_site_adp_type
_atom_site_occupancy
_atom_site_symmetry_multiplicity
_atom_site_calc_flag
_atom_site_refinement_flags
_atom_site_disorder_assembly
_atom_site_disorder_group
Li1 Li 1.0072(5) 0.7874(3) 0.8071(3) 0.0683(15) Uani 1 1 d . . .
P1 P 0.95615(8) 0.92533(4) 0.86533(4) 0.0550(3) Uani 1 1 d . . .
N1 N 0.9562(2) 0.88240(11) 0.79640(12) 0.0497(6) Uani 1 1 d . . .
N2 N 1.0522(2) 0.76863(13) 0.90268(12) 0.0496(6) Uani 1 1 d . . .
O1 O 0.9998(3) 0.72219(13) 0.73532(13) 0.1097(9) Uani 1 1 d . . .
C1 C 0.9567(3) 0.90948(14) 0.72944(16) 0.0513(8) Uani 1 1 d . . .
C2 C 0.8433(3) 0.91370(15) 0.68268(17) 0.0597(9) Uani 1 1 d . . .
C3 C 0.8493(4) 0.93470(19) 0.6162(2) 0.0933(12) Uani 1 1 d . . .
H3A H 0.7748 0.9383 0.5856 0.112 Uiso 1 1 calc R . .
C4 C 0.9612(5) 0.9503(2) 0.5943(2) 0.1104(15) Uani 1 1 d . . .
H4A H 0.9628 0.9639 0.5492 0.133 Uiso 1 1 calc R . .
C5 C 1.0708(4) 0.94576(19) 0.6391(2) 0.0926(12) Uani 1 1 d . . .
H5A H 1.1470 0.9565 0.6242 0.111 Uiso 1 1 calc R . .
C6 C 1.0711(3) 0.92545(16) 0.70657(17) 0.0616(9) Uani 1 1 d . . .
C7 C 1.2740(3) 0.9863(2) 0.7567(2) 0.1145(14) Uani 1 1 d . . .
H7A H 1.2238 1.0234 0.7704 0.172 Uiso 1 1 calc R . .
H7B H 1.2969 0.9961 0.7125 0.172 Uiso 1 1 calc R . .
H7C H 1.3491 0.9813 0.7894 0.172 Uiso 1 1 calc R . .
C8 C 1.2760(4) 0.8587(2) 0.7332(2) 0.1286(16) Uani 1 1 d . . .
H8A H 1.2273 0.8172 0.7330 0.193 Uiso 1 1 calc R . .
H8B H 1.3517 0.8544 0.7657 0.193 Uiso 1 1 calc R . .
H8C H 1.2982 0.8665 0.6885 0.193 Uiso 1 1 calc R . .
C9 C 1.1979(3) 0.9196(2) 0.75320(18) 0.0824(11) Uani 1 1 d . . .
H9A H 1.1792 0.9103 0.7995 0.099 Uiso 1 1 calc R . .
C10 C 0.7175(3) 0.89591(19) 0.70480(18) 0.0795(11) Uani 1 1 d . . .
H10A H 0.7329 0.8908 0.7547 0.095 Uiso 1 1 calc R . .
C11 C 0.6185(4) 0.9514(3) 0.6893(4) 0.229(4) Uani 1 1 d . . .
H11A H 0.5419 0.9371 0.7052 0.343 Uiso 1 1 calc R . .
H11B H 0.6023 0.9592 0.6408 0.343 Uiso 1 1 calc R . .
H11C H 0.6484 0.9933 0.7120 0.343 Uiso 1 1 calc R . .
C12 C 0.6651(5) 0.8294(3) 0.6769(3) 0.211(3) Uani 1 1 d . . .
H12A H 0.7276 0.7940 0.6871 0.316 Uiso 1 1 calc R . .
H12B H 0.6423 0.8332 0.6282 0.316 Uiso 1 1 calc R . .
H12C H 0.5916 0.8180 0.6973 0.316 Uiso 1 1 calc R . .
C13 C 1.0044(3) 1.01444(15) 0.85926(17) 0.0576(9) Uani 1 1 d . . .
C14 C 0.9434(3) 1.05723(18) 0.80855(17) 0.0713(10) Uani 1 1 d . . .
H14A H 0.8758 1.0400 0.7783 0.086 Uiso 1 1 calc R . .
C15 C 0.9808(4) 1.1249(2) 0.8019(2) 0.0916(13) Uani 1 1 d . . .
H15A H 0.9384 1.1526 0.7675 0.110 Uiso 1 1 calc R . .
C16 C 1.0801(5) 1.1508(2) 0.8459(3) 0.0990(14) Uani 1 1 d . . .
H16A H 1.1054 1.1962 0.8414 0.119 Uiso 1 1 calc R . .
C17 C 1.1427(4) 1.1101(2) 0.8967(2) 0.0977(13) Uani 1 1 d . . .
H17A H 1.2093 1.1282 0.9270 0.117 Uiso 1 1 calc R . .
C18 C 1.1064(4) 1.04128(19) 0.90285(18) 0.0787(10) Uani 1 1 d . . .
H18A H 1.1509 1.0134 0.9364 0.094 Uiso 1 1 calc R . .
C19 C 0.7961(3) 0.93295(19) 0.88738(15) 0.0619(9) Uani 1 1 d . . .
C20 C 0.7479(4) 0.9913(2) 0.91356(17) 0.0838(11) Uani 1 1 d . . .
H20A H 0.7958 1.0315 0.9180 0.101 Uiso 1 1 calc R . .
C21 C 0.6274(5) 0.9909(3) 0.9336(2) 0.1137(16) Uani 1 1 d . . .
H21A H 0.5959 1.0304 0.9517 0.136 Uiso 1 1 calc R . .
C22 C 0.5568(5) 0.9321(4) 0.9263(3) 0.1283(19) Uani 1 1 d . . .
H22A H 0.4761 0.9320 0.9386 0.154 Uiso 1 1 calc R . .
C23 C 0.6032(5) 0.8738(3) 0.9011(2) 0.1222(16) Uani 1 1 d . . .
H23A H 0.5547 0.8338 0.8968 0.147 Uiso 1 1 calc R . .
C24 C 0.7222(4) 0.8740(2) 0.88215(19) 0.0943(13) Uani 1 1 d . . .
H24A H 0.7536 0.8337 0.8655 0.113 Uiso 1 1 calc R . .
C25 C 1.0778(3) 0.69848(15) 0.92149(14) 0.0498(8) Uani 1 1 d . . .
C26 C 0.9791(3) 0.65554(17) 0.93609(15) 0.0594(9) Uani 1 1 d . . .
C27 C 1.0002(3) 0.58513(18) 0.94424(17) 0.0735(10) Uani 1 1 d . . .
H27A H 0.9350 0.5566 0.9537 0.088 Uiso 1 1 calc R . .
C28 C 1.1173(4) 0.55694(17) 0.93839(16) 0.0727(10) Uani 1 1 d . . .
H28A H 1.1302 0.5097 0.9430 0.087 Uiso 1 1 calc R . .
C29 C 1.2127(3) 0.59869(18) 0.92588(16) 0.0641(9) Uani 1 1 d . . .
H29A H 1.2915 0.5795 0.9229 0.077 Uiso 1 1 calc R . .
C30 C 1.1969(3) 0.66909(16) 0.91733(14) 0.0532(8) Uani 1 1 d . . .
C31 C 1.3092(3) 0.71327(16) 0.90447(17) 0.0673(9) Uani 1 1 d . . .
H31A H 1.2814 0.7614 0.9006 0.081 Uiso 1 1 calc R . .
C32 C 1.4165(3) 0.7078(2) 0.9641(2) 0.1113(14) Uani 1 1 d . . .
H32A H 1.3867 0.7220 1.0055 0.167 Uiso 1 1 calc R . .
H32B H 1.4851 0.7371 0.9557 0.167 Uiso 1 1 calc R . .
H32C H 1.4453 0.6610 0.9687 0.167 Uiso 1 1 calc R . .
C33 C 1.3573(3) 0.6934(2) 0.83827(19) 0.1106(14) Uani 1 1 d . . .
H33A H 1.2901 0.6981 0.8006 0.166 Uiso 1 1 calc R . .
H33B H 1.3861 0.6465 0.8412 0.166 Uiso 1 1 calc R . .
H33C H 1.4261 0.7232 0.8312 0.166 Uiso 1 1 calc R . .
C34 C 0.8491(3) 0.68537(18) 0.9422(2) 0.0814(11) Uani 1 1 d . . .
H34A H 0.8575 0.7357 0.9423 0.098 Uiso 1 1 calc R . .
C35 C 0.8034(4) 0.6653(3) 1.0091(2) 0.163(2) Uani 1 1 d . . .
H35A H 0.7226 0.6861 1.0112 0.244 Uiso 1 1 calc R . .
H35B H 0.8632 0.6810 1.0470 0.244 Uiso 1 1 calc R . .
H35C H 0.7957 0.6161 1.0113 0.244 Uiso 1 1 calc R . .
C36 C 0.7540(4) 0.6666(3) 0.8813(3) 0.157(2) Uani 1 1 d . . .
H36A H 0.7842 0.6814 0.8402 0.235 Uiso 1 1 calc R . .
H36B H 0.6750 0.6890 0.8848 0.235 Uiso 1 1 calc R . .
H36C H 0.7420 0.6176 0.8800 0.235 Uiso 1 1 calc R . .
C37 C 1.0429(3) 0.88735(16) 0.93608(15) 0.0633(9) Uani 1 1 d . . .
H37A H 1.0757 0.9177 0.9706 0.076 Uiso 1 1 calc R . .
C38 C 1.0714(3) 0.81782(17) 0.94923(16) 0.0532(8) Uani 1 1 d . . .
C39 C 1.1248(3) 0.80007(16) 1.02322(15) 0.0813(11) Uani 1 1 d . . .
H39A H 1.1413 0.7515 1.0269 0.122 Uiso 1 1 calc R . .
H39B H 1.0646 0.8126 1.0527 0.122 Uiso 1 1 calc R . .
H39C H 1.2021 0.8250 1.0364 0.122 Uiso 1 1 calc R . .
C40 C 0.9886(5) 0.7347(3) 0.6633(2) 0.153(2) Uani 1 1 d . . .
H40A H 0.9103 0.7590 0.6478 0.183 Uiso 1 1 calc R . .
H40B H 1.0584 0.7632 0.6535 0.183 Uiso 1 1 calc R . .
C41 C 0.9896(7) 0.6739(3) 0.6300(3) 0.214(3) Uani 1 1 d . . .
H41A H 1.0620 0.6710 0.6056 0.256 Uiso 1 1 calc R . .
H41B H 0.9129 0.6680 0.5977 0.256 Uiso 1 1 calc R . .
C42 C 0.9978(9) 0.6225(3) 0.6841(4) 0.317(6) Uani 1 1 d . . .
H42A H 0.9251 0.5921 0.6754 0.380 Uiso 1 1 calc R . .
H42B H 1.0730 0.5948 0.6831 0.380 Uiso 1 1 calc R . .
C43 C 1.0018(5) 0.6491(2) 0.7444(3) 0.143(2) Uani 1 1 d . . .
H43A H 1.0054 0.6253 0.7855 0.172 Uiso 1 1 calc R . .

loop_
_atom_site_aniso_label
_atom_site_aniso_U_11
_atom_site_aniso_U_22
_atom_site_aniso_U_33
_atom_site_aniso_U_23
_atom_site_aniso_U_13
_atom_site_aniso_U_12
Li1 0.093(4) 0.057(3) 0.057(4) 0.002(3) 0.015(3) 0.005(3)
P1 0.0719(6) 0.0468(5) 0.0470(5) 0.0020(5) 0.0107(4) 0.0069(5)
N1 0.0660(16) 0.0463(15) 0.0375(16) 0.0019(13) 0.0096(12) 0.0028(12)
N2 0.0619(16) 0.0418(16) 0.0448(16) 0.0022(15) 0.0063(13) 0.0038(13)
O1 0.201(3) 0.064(2) 0.065(2) -0.0138(15) 0.0205(18) 0.0083(17)
C1 0.064(2) 0.042(2) 0.048(2) -0.0013(17) 0.0077(19) 0.0019(16)
C2 0.079(3) 0.055(2) 0.044(2) 0.0041(18) 0.0032(19) 0.0003(19)
C3 0.108(3) 0.106(3) 0.060(3) 0.014(2) -0.006(2) -0.004(3)
C4 0.147(4) 0.137(4) 0.049(3) 0.025(3) 0.020(3) -0.019(3)
C5 0.105(3) 0.108(3) 0.069(3) 0.014(3) 0.029(3) -0.016(3)
C6 0.075(3) 0.064(2) 0.048(2) 0.0033(19) 0.0151(19) -0.0047(19)
C7 0.087(3) 0.114(4) 0.142(4) -0.016(3) 0.013(3) -0.016(3)
C8 0.092(3) 0.105(3) 0.189(5) 0.003(3) 0.024(3) 0.015(3)
C9 0.070(2) 0.095(3) 0.086(3) 0.009(2) 0.023(2) -0.007(2)
C10 0.070(2) 0.093(3) 0.072(3) 0.001(2) 0.001(2) -0.003(2)
C11 0.099(4) 0.159(5) 0.437(11) 0.092(6) 0.067(5) 0.045(4)
C12 0.165(5) 0.171(5) 0.317(8) -0.126(6) 0.105(5) -0.096(4)
C13 0.080(2) 0.049(2) 0.046(2) -0.0012(19) 0.0156(18) 0.0051(19)
C14 0.099(3) 0.056(3) 0.061(3) 0.002(2) 0.017(2) 0.004(2)
C15 0.140(4) 0.058(3) 0.083(3) 0.015(2) 0.036(3) 0.011(3)
C16 0.145(4) 0.061(3) 0.102(4) -0.005(3) 0.056(3) -0.021(3)
C17 0.122(4) 0.082(3) 0.092(4) -0.015(3) 0.024(3) -0.030(3)
C18 0.106(3) 0.065(3) 0.066(3) 0.002(2) 0.016(2) -0.004(2)
C19 0.083(2) 0.057(2) 0.048(2) 0.0060(19) 0.0172(18) 0.012(2)
C20 0.098(3) 0.088(3) 0.069(3) -0.005(2) 0.024(2) 0.019(2)
C21 0.126(4) 0.137(5) 0.087(3) -0.001(3) 0.046(3) 0.048(4)
C22 0.106(4) 0.181(6) 0.110(4) 0.020(4) 0.057(3) 0.010(5)
C23 0.128(4) 0.123(4) 0.129(4) 0.009(3) 0.062(3) -0.020(3)
C24 0.101(3) 0.083(3) 0.110(3) 0.021(3) 0.056(3) 0.006(3)
C25 0.058(2) 0.047(2) 0.044(2) 0.0028(16) 0.0075(16) 0.0021(18)
C26 0.056(2) 0.058(2) 0.065(2) 0.0111(19) 0.0104(17) 0.0011(19)
C27 0.075(3) 0.062(3) 0.086(3) 0.015(2) 0.020(2) -0.012(2)
C28 0.087(3) 0.049(2) 0.082(3) 0.0100(19) 0.011(2) 0.005(2)
C29 0.063(2) 0.060(3) 0.070(2) 0.0035(19) 0.0116(18) 0.008(2)
C30 0.060(2) 0.051(2) 0.049(2) 0.0039(17) 0.0100(16) 0.0022(19)
C31 0.058(2) 0.064(2) 0.084(3) 0.008(2) 0.021(2) 0.0054(19)
C32 0.078(3) 0.138(4) 0.115(3) 0.003(3) 0.006(3) -0.024(3)
C33 0.111(3) 0.131(4) 0.100(3) -0.001(3) 0.049(3) -0.013(3)
C34 0.057(2) 0.076(3) 0.115(3) 0.028(2) 0.023(2) 0.002(2)
C35 0.118(4) 0.228(6) 0.161(5) 0.061(4) 0.082(4) 0.052(4)
C36 0.078(3) 0.219(6) 0.164(5) -0.022(4) -0.015(3) 0.028(3)
C37 0.089(2) 0.053(2) 0.043(2) -0.0043(17) -0.0074(17) 0.0043(18)
C38 0.058(2) 0.058(2) 0.044(2) 0.008(2) 0.0093(16) 0.0075(17)
C39 0.111(3) 0.076(3) 0.053(2) 0.002(2) -0.006(2) 0.022(2)
C40 0.291(7) 0.100(4) 0.064(3) -0.014(3) 0.015(4) -0.006(4)
C41 0.375(9) 0.142(5) 0.099(4) -0.043(5) -0.047(5) 0.101(6)
C42 0.686(18) 0.100(5) 0.113(5) -0.011(5) -0.117(8) 0.105(7)
C43 0.282(6) 0.059(3) 0.089(4) -0.008(3) 0.027(4) -0.009(3)

loop_
_atom_type_symbol
_atom_type_description
_atom_type_scat_dispersion_real
_atom_type_scat_dispersion_imag
_atom_type_scat_source
C C 0.0033 0.0016 'International Tables Vol C Tables 4.2.6.8 and 6.1.1.4'
H H 0.0000 0.0000 'International Tables Vol C Tables 4.2.6.8 and 6.1.1.4'
Li Li -0.0003 0.0001 'International Tables Vol C Tables 4.2.6.8 and 6.1.1.4'
N N 0.0061 0.0033 'International Tables Vol C Tables 4.2.6.8 and 6.1.1.4'
P P 0.1023 0.0942 'International Tables Vol C Tables 4.2.6.8 and 6.1.1.4'
O O 0.0106 0.0060 'International Tables Vol C Tables 4.2.6.8 and 6.1.1.4'

loop_
_geom_angle_atom_site_label_1
_geom_angle_atom_site_label_2
_geom_angle_atom_site_label_3
_geom_angle
_geom_angle_site_symmetry_1
_geom_angle_site_symmetry_3
_geom_angle_publ_flag
O1 Li1 N2 126.1(3) . . ?
O1 Li1 N1 125.2(3) . . ?
N2 Li1 N1 108.5(3) . . ?
O1 Li1 P1 153.5(3) . . ?
N2 Li1 P1 79.93(18) . . ?
N1 Li1 P1 28.59(11) . . ?
N1 P1 C37 113.64(14) . . ?
N1 P1 C13 113.94(13) . . ?
C37 P1 C13 109.64(17) . . ?
N1 P1 C19 111.19(14) . . ?
C37 P1 C19 104.61(15) . . ?
C13 P1 C19 102.91(16) . . ?
N1 P1 Li1 35.24(13) . . ?
C37 P1 Li1 79.80(15) . . ?
C13 P1 Li1 139.24(14) . . ?
C19 P1 Li1 113.08(16) . . ?
C1 N1 P1 126.89(19) . . ?
C1 N1 Li1 114.6(2) . . ?
P1 N1 Li1 116.2(2) . . ?
C38 N2 C25 120.2(2) . . ?
C38 N2 Li1 122.7(3) . . ?
C25 N2 Li1 116.7(2) . . ?
C40 O1 C43 106.9(3) . . ?
C40 O1 Li1 128.3(3) . . ?
C43 O1 Li1 124.8(3) . . ?
C6 C1 C2 118.8(3) . . ?
C6 C1 N1 120.2(3) . . ?
C2 C1 N1 120.6(3) . . ?
C3 C2 C1 118.8(3) . . ?
C3 C2 C10 120.5(3) . . ?
C1 C2 C10 120.7(3) . . ?
C4 C3 C2 122.1(4) . . ?
C5 C4 C3 119.2(4) . . ?
C4 C5 C6 121.6(4) . . ?
C5 C6 C1 119.5(3) . . ?
C5 C6 C9 118.5(3) . . ?
C1 C6 C9 121.9(3) . . ?
C6 C9 C7 112.6(3) . . ?
C6 C9 C8 111.8(3) . . ?
C7 C9 C8 111.0(3) . . ?
C12 C10 C2 113.3(3) . . ?
C12 C10 C11 109.3(4) . . ?
C2 C10 C11 113.8(3) . . ?
C18 C13 C14 117.8(3) . . ?
C18 C13 P1 121.5(3) . . ?
C14 C13 P1 120.6(3) . . ?
C15 C14 C13 121.6(4) . . ?
C16 C15 C14 119.8(4) . . ?
C15 C16 C17 120.3(4) . . ?
C16 C17 C18 120.1(4) . . ?
C13 C18 C17 120.4(4) . . ?
C20 C19 C24 117.8(3) . . ?
C20 C19 P1 124.7(3) . . ?
C24 C19 P1 117.2(3) . . ?
C19 C20 C21 120.7(4) . . ?
C22 C21 C20 119.5(4) . . ?
C23 C22 C21 120.7(5) . . ?
C22 C23 C24 119.8(5) . . ?
C23 C24 C19 121.4(4) . . ?
C30 C25 C26 118.9(3) . . ?
C30 C25 N2 120.8(3) . . ?
C26 C25 N2 119.8(3) . . ?
C27 C26 C25 119.5(3) . . ?
C27 C26 C34 119.9(3) . . ?
C25 C26 C34 120.7(3) . . ?
C28 C27 C26 120.8(3) . . ?
C29 C28 C27 119.5(3) . . ?
C28 C29 C30 122.1(3) . . ?
C29 C30 C25 119.2(3) . . ?
C29 C30 C31 119.3(3) . . ?
C25 C30 C31 121.5(3) . . ?
C33 C31 C32 109.6(3) . . ?
C33 C31 C30 111.9(3) . . ?
C32 C31 C30 110.7(3) . . ?
C36 C34 C35 111.6(3) . . ?
C36 C34 C26 111.3(3) . . ?
C35 C34 C26 112.4(3) . . ?
C38 C37 P1 129.7(2) . . ?
N2 C38 C37 124.1(3) . . ?
N2 C38 C39 120.1(3) . . ?
C37 C38 C39 115.8(3) . . ?
C41 C40 O1 109.3(4) . . ?
C40 C41 C42 104.1(5) . . ?
C43 C42 C41 113.2(5) . . ?
C42 C43 O1 106.4(5) . . ?

loop_
_geom_bond_atom_site_label_1
_geom_bond_atom_site_label_2
_geom_bond_distance
_geom_bond_site_symmetry_2
_geom_bond_publ_flag
Li1 O1 1.894(6) . ?
Li1 N2 1.914(6) . ?
Li1 N1 1.925(6) . ?
Li1 P1 2.995(5) . ?
P1 N1 1.597(2) . ?
P1 C37 1.727(3) . ?
P1 C13 1.813(3) . ?
P1 C19 1.831(3) . ?
N1 C1 1.424(3) . ?
N2 C38 1.321(3) . ?
N2 C25 1.427(3) . ?
O1 C40 1.431(4) . ?
O1 C43 1.430(4) . ?
C1 C6 1.399(4) . ?
C1 C2 1.416(4) . ?
C2 C3 1.385(4) . ?
C2 C10 1.513(4) . ?
C3 C4 1.364(5) . ?
C4 C5 1.365(5) . ?
C5 C6 1.389(4) . ?
C6 C9 1.528(4) . ?
C7 C9 1.525(4) . ?
C8 C9 1.530(4) . ?
C10 C12 1.480(5) . ?
C10 C11 1.509(5) . ?
C13 C18 1.389(4) . ?
C13 C14 1.389(4) . ?
C14 C15 1.384(5) . ?
C15 C16 1.367(5) . ?
C16 C17 1.373(5) . ?
C17 C18 1.401(5) . ?
C19 C20 1.376(4) . ?
C19 C24 1.386(4) . ?
C20 C21 1.401(5) . ?
C21 C22 1.364(6) . ?
C22 C23 1.359(6) . ?
C23 C24 1.377(5) . ?
C25 C30 1.408(4) . ?
C25 C26 1.407(4) . ?
C26 C27 1.391(4) . ?
C26 C34 1.525(4) . ?
C27 C28 1.386(4) . ?
C28 C29 1.353(4) . ?
C29 C30 1.384(4) . ?
C30 C31 1.526(4) . ?
C31 C33 1.523(4) . ?
C31 C32 1.523(4) . ?
C34 C36 1.502(5) . ?
C34 C35 1.525(5) . ?
C37 C38 1.399(4) . ?
C38 C39 1.529(4) . ?
C40 C41 1.351(5) . ?
C41 C42 1.457(7) . ?
C42 C43 1.292(6) . ?
